data_4116625
loop_
_publ_author_name
'Jonathan L. Sessler'
'Daniel Seidel'
'Vincent Lynch'

_publ_section_title
;
 Synthesis of [28]Heptaphyrin(1.0.0.1.0.0.0) and
 [32]Octaphyrin(1.0.0.0.1.0.0.0) via a Directed Oxidative Ring Closure:
 The First Expanded Porphyrins Containing a Quaterpyrrole Subunit
;
_journal_name_full 'Journal of the American Chemical Society'
_journal_page_first 11257
_journal_page_last 11258
_journal_paper_doi 10.1021/ja992934x
_journal_volume 121
_journal_year 1999
_chemical_formula_sum 'C48 H52 Cl2 N8 O2'
_chemical_formula_weight 843.88
_chemical_name_systematic
; 
 ? 
;
_space_group_IT_number 2
_symmetry_cell_setting triclinic
_symmetry_space_group_name_Hall '-P 1'
_symmetry_space_group_name_H-M 'P -1'
_atom_sites_solution_hydrogens geom
_atom_sites_solution_primary direct
_atom_sites_solution_secondary difmap
_audit_creation_method SHELXL
_cell_angle_alpha 92.146(2)
_cell_angle_beta 103.2450(15)
_cell_angle_gamma 104.125(2)
_cell_formula_units_Z 2
_cell_length_a 10.7120(3)
_cell_length_b 13.3270(3)
_cell_length_c 18.1620(6)
_cell_measurement_temperature 153(2)
_cell_volume 2435.51(12)
_computing_structure_refinement 'SHELXL-93 (Sheldrick, 1993)'
_computing_structure_solution 'SHELXS-86 (Sheldrick, 1990)'
_diffrn_ambient_temperature 153(2)
_diffrn_measurement_device 'Nonius Kappa CCD '
_diffrn_radiation_monochromator graphite
_diffrn_radiation_source 'normal-focus sealed tube'
_diffrn_radiation_type MoK\a
_diffrn_radiation_wavelength 0.71073
_diffrn_reflns_av_R_equivalents 0.0505
_diffrn_reflns_av_sigmaI/netI 0.0933
_diffrn_reflns_limit_h_max 14
_diffrn_reflns_limit_h_min -14
_diffrn_reflns_limit_k_max 17
_diffrn_reflns_limit_k_min -17
_diffrn_reflns_limit_l_max 24
_diffrn_reflns_limit_l_min -23
_diffrn_reflns_number 20143
_diffrn_reflns_theta_max 28.30
_diffrn_reflns_theta_min 2.93
_exptl_absorpt_coefficient_mu 0.178
_exptl_crystal_density_diffrn 1.151
_exptl_crystal_F_000 892
_refine_diff_density_max 1.237
_refine_diff_density_min -0.433
_refine_diff_density_rms 0.098
_refine_ls_extinction_coef 0.0029(11)
_refine_ls_extinction_expression Fc^*^=kFc[1+0.001xFc^2^\l^3^/sin(2\q)]^-1/4^
_refine_ls_extinction_method SHELXL
_refine_ls_goodness_of_fit_all 1.601
_refine_ls_goodness_of_fit_obs 1.934
_refine_ls_matrix_type full
_refine_ls_number_parameters 618
_refine_ls_number_reflns 11961
_refine_ls_number_restraints 0
_refine_ls_restrained_S_all 1.601
_refine_ls_restrained_S_obs 1.934
_refine_ls_R_factor_all 0.1571
_refine_ls_R_factor_obs 0.1013
_refine_ls_shift/esd_max -0.080
_refine_ls_shift/esd_mean 0.005
_refine_ls_structure_factor_coef Fsqd
_refine_ls_weighting_details 'w=1/[\s^2^(Fo^2^)+(0.0426P)^2^+2.4581P] where P=(Fo^2^+2Fc^2^)/3'
_refine_ls_weighting_scheme calc
_refine_ls_wR_factor_all 0.2416
_refine_ls_wR_factor_obs 0.2263
_reflns_number_observed 7373
_reflns_number_total 11961
_reflns_observed_criterion >2sigma(I)
_cod_data_source_file ja992934x_2.cif
_cod_data_source_block JA992934X-63_[32]Octaphyrin
_cod_depositor_comments
;
The following automatic conversions were performed:

'_refine_ls_weighting_scheme' value 'calc
w=1/[\s^2^(Fo^2^)+(0.0426P)^2^+2.4581P] where P=(Fo^2^+2Fc^2^)/3' was
changed to 'calc'. New tag '_refine_ls_weighting_details' was
created. The value of the new tag was set to
'w=1/[\s^2^(Fo^2^)+(0.0426P)^2^+2.4581P] where P=(Fo^2^+2Fc^2^)/3'.

Automatic conversion script
Id: cif_fix_values 3143 2015-03-26 13:38:13Z robertas 
;
_cod_database_code 4116625

loop_
_symmetry_equiv_pos_as_xyz
'x, y, z'
'-x, -y, -z'

loop_
_atom_site_aniso_label
_atom_site_aniso_U_11
_atom_site_aniso_U_22
_atom_site_aniso_U_33
_atom_site_aniso_U_23
_atom_site_aniso_U_13
_atom_site_aniso_U_12
Cl1 0.0484(7) 0.0415(6) 0.0255(6) 0.0029(5) 0.0062(5) 0.0219(5)
Cl2 0.0371(6) 0.0356(6) 0.0248(5) 0.0056(4) 0.0053(4) 0.0063(5)
N1 0.030(2) 0.034(2) 0.019(2) 0.001(2) 0.001(2) 0.011(2)
N2 0.026(2) 0.031(2) 0.021(2) 0.0025(15) 0.0045(15) 0.011(2)
N3 0.022(2) 0.032(2) 0.022(2) 0.006(2) 0.003(2) 0.007(2)
N4 0.028(2) 0.032(2) 0.020(2) 0.005(2) 0.0029(15) 0.008(2)
N5 0.026(2) 0.032(2) 0.026(2) 0.000(2) -0.001(2) 0.007(2)
N6 0.027(2) 0.028(2) 0.026(2) 0.005(2) 0.004(2) 0.003(2)
N7 0.028(2) 0.030(2) 0.025(2) 0.002(2) 0.003(2) 0.013(2)
N8 0.027(2) 0.031(2) 0.025(2) 0.004(2) 0.0011(15) 0.011(2)
C1 0.022(2) 0.034(2) 0.022(2) 0.005(2) 0.002(2) 0.006(2)
C2 0.026(2) 0.036(2) 0.022(2) 0.005(2) 0.003(2) 0.005(2)
C3 0.029(2) 0.034(2) 0.021(2) 0.001(2) 0.003(2) 0.005(2)
C4 0.024(2) 0.030(2) 0.021(2) 0.000(2) 0.004(2) 0.004(2)
C5 0.029(2) 0.027(2) 0.021(2) 0.000(2) 0.002(2) 0.005(2)
C6 0.030(2) 0.027(2) 0.023(2) 0.004(2) 0.006(2) 0.009(2)
C7 0.029(2) 0.031(2) 0.030(2) 0.009(2) 0.007(2) 0.010(2)
C8 0.025(2) 0.025(2) 0.022(2) 0.004(2) 0.001(2) 0.006(2)
C9 0.024(2) 0.025(2) 0.023(2) 0.004(2) 0.002(2) 0.008(2)
C10 0.026(2) 0.026(2) 0.024(2) -0.001(2) 0.002(2) 0.008(2)
C11 0.032(2) 0.029(2) 0.026(2) 0.006(2) 0.008(2) 0.010(2)
C12 0.025(2) 0.027(2) 0.020(2) 0.005(2) 0.004(2) 0.009(2)
C13 0.028(2) 0.031(2) 0.023(2) 0.002(2) 0.005(2) 0.011(2)
C14 0.033(2) 0.038(2) 0.023(2) 0.008(2) 0.005(2) 0.018(2)
C15 0.036(2) 0.035(2) 0.023(2) 0.004(2) 0.005(2) 0.018(2)
C16 0.024(2) 0.041(3) 0.021(2) 0.004(2) 0.000(2) 0.012(2)
C17 0.023(2) 0.040(3) 0.025(2) 0.002(2) 0.001(2) 0.014(2)
C18 0.026(2) 0.036(2) 0.027(2) -0.002(2) 0.001(2) 0.010(2)
C19 0.024(2) 0.038(3) 0.030(2) -0.004(2) 0.000(2) 0.012(2)
C20 0.025(2) 0.031(2) 0.036(3) -0.004(2) 0.002(2) 0.006(2)
C21 0.021(2) 0.033(2) 0.033(2) 0.002(2) 0.006(2) 0.008(2)
C22 0.027(2) 0.032(2) 0.030(2) 0.000(2) 0.003(2) 0.009(2)
C23 0.029(2) 0.029(2) 0.034(2) -0.003(2) 0.005(2) 0.002(2)
C24 0.034(2) 0.027(2) 0.029(2) 0.000(2) 0.006(2) 0.006(2)
C25 0.030(2) 0.027(2) 0.021(2) 0.000(2) 0.004(2) 0.006(2)
C26 0.034(2) 0.026(2) 0.020(2) 0.003(2) 0.004(2) 0.008(2)
C27 0.033(2) 0.028(2) 0.029(2) 0.003(2) 0.008(2) 0.006(2)
C28 0.032(2) 0.029(2) 0.031(2) 0.004(2) 0.009(2) 0.010(2)
C29 0.032(2) 0.029(2) 0.029(2) 0.006(2) 0.005(2) 0.012(2)
C30 0.027(2) 0.031(2) 0.030(2) 0.008(2) 0.011(2) 0.012(2)
C31 0.033(2) 0.032(2) 0.033(2) 0.008(2) 0.004(2) 0.015(2)
C32 0.026(2) 0.040(3) 0.033(2) 0.012(2) 0.005(2) 0.014(2)
C33 0.021(2) 0.034(2) 0.027(2) 0.003(2) -0.002(2) 0.009(2)
C34 0.023(2) 0.040(3) 0.024(2) 0.004(2) 0.002(2) 0.010(2)
C35 0.035(3) 0.050(3) 0.025(2) 0.001(2) 0.001(2) 0.010(2)
C36 0.041(3) 0.040(3) 0.027(2) -0.004(2) 0.002(2) 0.010(2)
C37 0.044(3) 0.054(3) 0.029(2) 0.010(2) 0.016(2) 0.020(2)
C38 0.040(3) 0.056(3) 0.035(3) 0.016(2) 0.013(2) 0.029(2)
C39 0.027(2) 0.041(3) 0.034(3) 0.007(2) 0.004(2) 0.004(2)
C40 0.040(3) 0.054(3) 0.027(2) 0.005(2) 0.014(2) 0.013(2)
C41 0.043(3) 0.039(3) 0.030(2) 0.010(2) 0.004(2) 0.010(2)
C42 0.038(3) 0.043(3) 0.027(2) 0.005(2) 0.002(2) 0.015(2)
C43 0.034(3) 0.043(3) 0.035(3) -0.004(2) -0.007(2) 0.013(2)
C44 0.050(3) 0.038(3) 0.044(3) -0.004(2) -0.004(2) 0.011(2)
C45 0.033(3) 0.049(3) 0.051(3) 0.009(3) 0.007(2) 0.007(2)
C46 0.043(3) 0.030(2) 0.041(3) 0.005(2) 0.010(2) 0.005(2)
C47 0.048(3) 0.025(2) 0.036(3) -0.001(2) 0.008(2) 0.008(2)
C48 0.044(3) 0.037(3) 0.047(3) 0.002(2) 0.009(2) 0.019(2)
C49 0.059(4) 0.033(3) 0.047(3) 0.009(2) -0.002(3) 0.012(2)
C50 0.043(3) 0.044(3) 0.038(3) 0.013(2) -0.004(2) 0.012(2)
O1A 0.046(2) 0.042(2) 0.033(2) 0.002(2) 0.003(2) 0.018(2)
C2A 0.037(3) 0.042(3) 0.039(3) 0.000(2) 0.010(2) 0.006(2)
O1B 0.038(2) 0.040(2) 0.040(2) 0.008(2) 0.006(2) 0.0048(15)
C2B 0.045(3) 0.045(3) 0.046(3) 0.015(2) 0.020(2) 0.019(2)

loop_
_atom_site_label
_atom_site_type_symbol
_atom_site_fract_x
_atom_site_fract_y
_atom_site_fract_z
_atom_site_U_iso_or_equiv
_atom_site_thermal_displace_type
_atom_site_occupancy
_atom_site_calc_flag
_atom_site_refinement_flags
Cl1 Cl 0.24954(12) 0.50557(9) 0.69757(6) 0.0371(3) Uani 1 d .
Cl2 Cl 0.75214(11) 0.49769(9) 0.80124(6) 0.0334(3) Uani 1 d .
N1 N 0.2161(4) 0.4256(3) 0.5267(2) 0.0282(8) Uani 1 d .
H1N H 0.2404(42) 0.4598(33) 0.5751(26) 0.024(11) Uiso 1 d .
N2 N 0.3092(4) 0.2949(3) 0.6432(2) 0.0253(8) Uani 1 d .
H2N H 0.2743(51) 0.3356(40) 0.6583(29) 0.042(15) Uiso 1 d .
N3 N 0.5391(4) 0.2851(3) 0.8192(2) 0.0257(8) Uani 1 d .
H3N H 0.6021(44) 0.3159(33) 0.8090(24) 0.017(12) Uiso 1 d .
N4 N 0.7177(3) 0.4088(3) 0.9584(2) 0.0272(8) Uani 1 d .
H4N H 0.7199(47) 0.4415(36) 0.9163(28) 0.036(13) Uiso 1 d .
N5 N 0.8629(4) 0.6445(3) 0.9525(2) 0.0292(8) Uani 1 d .
H5N H 0.8128(47) 0.5972(36) 0.9110(28) 0.035(13) Uiso 1 d .
N6 N 0.7207(4) 0.7718(3) 0.8492(2) 0.0282(8) Uani 1 d .
H6N H 0.6625(47) 0.7192(37) 0.8583(26) 0.032(13) Uiso 1 d .
N7 N 0.4814(4) 0.7784(3) 0.6949(2) 0.0275(8) Uani 1 d .
H7N H 0.4990(65) 0.7254(50) 0.6801(37) 0.074(22) Uiso 1 d .
N8 N 0.2443(3) 0.6649(3) 0.5717(2) 0.0274(8) Uani 1 d .
H8N H 0.2571(51) 0.6158(40) 0.6051(30) 0.047(15) Uiso 1 d .
C1 C 0.1382(4) 0.4541(3) 0.4618(2) 0.0266(9) Uani 1 d .
C2 C 0.1039(4) 0.3687(3) 0.4049(2) 0.0288(9) Uani 1 d .
C3 C 0.1627(4) 0.2925(3) 0.4351(2) 0.0292(9) Uani 1 d .
C4 C 0.2330(4) 0.3300(3) 0.5115(2) 0.0257(9) Uani 1 d .
C5 C 0.3121(4) 0.2833(3) 0.5679(2) 0.0266(9) Uani 1 d .
C6 C 0.4118(4) 0.2353(3) 0.5633(2) 0.0260(9) Uani 1 d .
C7 C 0.4716(4) 0.2185(3) 0.6383(2) 0.0292(10) Uani 1 d .
C8 C 0.4057(4) 0.2565(3) 0.6870(2) 0.0247(9) Uani 1 d .
C9 C 0.4174(4) 0.2556(3) 0.7680(2) 0.0243(9) Uani 1 d .
C10 C 0.3211(4) 0.2250(3) 0.8078(2) 0.0261(9) Uani 1 d .
C11 C 0.3883(4) 0.2366(3) 0.8862(2) 0.0286(9) Uani 1 d .
C12 C 0.5219(4) 0.2752(3) 0.8918(2) 0.0240(9) Uani 1 d .
C13 C 0.6305(4) 0.3150(3) 0.9571(2) 0.0269(9) Uani 1 d .
C14 C 0.6647(4) 0.2759(3) 1.0279(2) 0.0299(10) Uani 1 d .
C15 C 0.7770(4) 0.3480(3) 1.0719(2) 0.0302(10) Uani 1 d .
C16 C 0.8100(4) 0.4326(3) 1.0292(2) 0.0288(9) Uani 1 d .
C17 C 0.9036(4) 0.5268(3) 1.0540(2) 0.0294(10) Uani 1 d .
H17 H 0.9625(4) 0.5270(3) 1.1026(2) 0.035 Uiso 1 d R
C18 C 0.9291(4) 0.6204(3) 1.0226(2) 0.0303(10) Uani 1 d .
C19 C 1.0241(4) 0.7131(4) 1.0587(3) 0.0313(10) Uani 1 d .
C20 C 1.0159(4) 0.7908(3) 1.0109(3) 0.0322(10) Uani 1 d .
C21 C 0.9148(4) 0.7471(3) 0.9450(2) 0.0288(9) Uani 1 d .
C22 C 0.8559(4) 0.7956(3) 0.8803(2) 0.0299(10) Uani 1 d .
C23 C 0.9141(4) 0.8775(3) 0.8441(3) 0.0323(10) Uani 1 d .
C24 C 0.8098(4) 0.9049(3) 0.7922(2) 0.0306(10) Uani 1 d .
C25 C 0.6920(4) 0.8382(3) 0.7965(2) 0.0268(9) Uani 1 d .
C26 C 0.5579(4) 0.8434(3) 0.7576(2) 0.0269(9) Uani 1 d .
C27 C 0.4960(4) 0.9199(3) 0.7694(2) 0.0303(10) Uani 1 d .
C28 C 0.3780(4) 0.9019(3) 0.7119(2) 0.0298(10) Uani 1 d .
C29 C 0.3705(4) 0.8145(3) 0.6644(2) 0.0299(10) Uani 1 d .
C30 C 0.2778(4) 0.7687(3) 0.5932(2) 0.0280(9) Uani 1 d .
C31 C 0.2165(4) 0.8184(3) 0.5331(3) 0.0322(10) Uani 1 d .
C32 C 0.1426(4) 0.7424(4) 0.4762(3) 0.0319(10) Uani 1 d .
C33 C 0.1602(4) 0.6441(3) 0.4984(2) 0.0283(9) Uani 1 d .
C34 C 0.1143(4) 0.5509(3) 0.4526(2) 0.0294(9) Uani 1 d .
H34 H 0.0546(4) 0.5542(3) 0.4050(2) 0.035 Uiso 1 d R
C35 C 0.0242(5) 0.3631(4) 0.3262(2) 0.0378(11) Uani 1 d .
H35A H 0.0798(5) 0.3595(4) 0.2921(2) 0.057 Uiso 1 d R
H35B H -0.0083(5) 0.4239(4) 0.3187(2) 0.057 Uiso 1 d R
H35C H -0.0498(5) 0.3026(4) 0.3144(2) 0.057 Uiso 1 d R
C36 C 0.1488(5) 0.1881(4) 0.3955(3) 0.0376(11) Uani 1 d .
H36A H 0.0567(5) 0.1595(4) 0.3708(3) 0.056 Uiso 1 d R
H36B H 0.1758(5) 0.1410(4) 0.4308(3) 0.056 Uiso 1 d R
H36C H 0.1984(5) 0.1931(4) 0.3574(3) 0.056 Uiso 1 d R
C37 C 0.4588(5) 0.2137(4) 0.4949(3) 0.0394(11) Uani 1 d .
H37A H 0.4026(5) 0.2312(4) 0.4507(3) 0.059 Uiso 1 d R
H37B H 0.5483(5) 0.2550(4) 0.5013(3) 0.059 Uiso 1 d R
H37C H 0.4564(5) 0.1414(4) 0.4887(3) 0.059 Uiso 1 d R
C38 C 0.5828(5) 0.1679(4) 0.6605(3) 0.0398(12) Uani 1 d .
H38A H 0.6625(5) 0.2205(4) 0.6841(3) 0.060 Uiso 1 d R
H38B H 0.5963(5) 0.1334(4) 0.6167(3) 0.060 Uiso 1 d R
H38C H 0.5647(5) 0.1179(4) 0.6959(3) 0.060 Uiso 1 d R
C39 C 0.1742(4) 0.1915(4) 0.7744(3) 0.0353(11) Uani 1 d .
H39A H 0.1571(4) 0.1900(4) 0.7200(3) 0.053 Uiso 1 d R
H39B H 0.1383(4) 0.1235(4) 0.7880(3) 0.053 Uiso 1 d R
H39C H 0.1331(4) 0.2400(4) 0.7934(3) 0.053 Uiso 1 d R
C40 C 0.3196(5) 0.2199(4) 0.9505(3) 0.0395(11) Uani 1 d .
H40A H 0.3849(5) 0.2324(4) 0.9982(3) 0.059 Uiso 1 d R
H40B H 0.2647(5) 0.2672(4) 0.9494(3) 0.059 Uiso 1 d R
H40C H 0.2655(5) 0.1497(4) 0.9447(3) 0.059 Uiso 1 d R
C41 C 0.5968(5) 0.1741(4) 1.0503(3) 0.0381(11) Uani 1 d .
H41A H 0.6658(5) 0.1407(4) 1.0697(3) 0.057 Uiso 1 d R
H41B H 0.5367(5) 0.1281(4) 1.0082(3) 0.057 Uiso 1 d R
H41C H 0.5542(5) 0.1804(4) 1.0907(3) 0.057 Uiso 1 d R
C42 C 0.8473(5) 0.3420(4) 1.1517(2) 0.0363(11) Uani 1 d .
H42A H 0.7900(5) 0.3409(4) 1.1854(2) 0.054 Uiso 1 d R
H42B H 0.9236(5) 0.4006(4) 1.1657(2) 0.054 Uiso 1 d R
H42C H 0.8793(5) 0.2806(4) 1.1527(2) 0.054 Uiso 1 d R
C43 C 1.1128(5) 0.7279(4) 1.1372(3) 0.0396(11) Uani 1 d .
H43A H 1.1682(5) 0.7978(4) 1.1477(3) 0.059 Uiso 1 d R
H43B H 1.0592(5) 0.7149(4) 1.1733(3) 0.059 Uiso 1 d R
H43C H 1.1675(5) 0.6800(4) 1.1411(3) 0.059 Uiso 1 d R
C44 C 1.0958(5) 0.9006(4) 1.0295(3) 0.0467(13) Uani 1 d .
H44A H 1.1872(5) 0.9038(4) 1.0319(3) 0.070 Uiso 1 d R
H44B H 1.0890(5) 0.9277(4) 1.0777(3) 0.070 Uiso 1 d R
H44C H 1.0653(5) 0.9431(4) 0.9913(3) 0.070 Uiso 1 d R
C45 C 1.0598(5) 0.9230(4) 0.8508(3) 0.0455(13) Uani 1 d .
H45A H 1.1104(5) 0.8917(4) 0.8896(3) 0.068 Uiso 1 d R
H45B H 1.0806(5) 0.9100(4) 0.8033(3) 0.068 Uiso 1 d R
H45C H 1.0814(5) 0.9966(4) 0.8643(3) 0.068 Uiso 1 d R
C46 C 0.8243(5) 0.9910(4) 0.7406(3) 0.0389(11) Uani 1 d .
H46A H 0.7382(5) 0.9930(4) 0.7113(3) 0.058 Uiso 1 d R
H46B H 0.8665(5) 1.0561(4) 0.7711(3) 0.058 Uiso 1 d R
H46C H 0.8776(5) 0.9790(4) 0.7070(3) 0.058 Uiso 1 d R
C47 C 0.5462(5) 1.0068(3) 0.8327(3) 0.0370(11) Uani 1 d .
H47A H 0.6286(5) 1.0010(3) 0.8644(3) 0.056 Uiso 1 d R
H47B H 0.5598(5) 1.0726(3) 0.8118(3) 0.056 Uiso 1 d R
H47C H 0.4818(5) 1.0020(3) 0.8624(3) 0.056 Uiso 1 d R
C48 C 0.2773(5) 0.9631(4) 0.7074(3) 0.0413(12) Uani 1 d .
H48A H 0.1924(5) 0.9131(4) 0.6966(3) 0.062 Uiso 1 d R
H48B H 0.2746(5) 1.0068(4) 0.6665(3) 0.062 Uiso 1 d R
H48C H 0.2859(5) 1.0025(4) 0.7544(3) 0.062 Uiso 1 d R
C49 C 0.2433(6) 0.9337(4) 0.5268(3) 0.0491(14) Uani 1 d .
H49A H 0.1876(6) 0.9468(4) 0.4807(3) 0.074 Uiso 1 d R
H49B H 0.2254(6) 0.9672(4) 0.5695(3) 0.074 Uiso 1 d R
H49C H 0.3348(6) 0.9606(4) 0.5265(3) 0.074 Uiso 1 d R
C50 C 0.0632(5) 0.7594(4) 0.3998(3) 0.0436(12) Uani 1 d .
H50A H 0.0656(5) 0.8317(4) 0.3979(3) 0.065 Uiso 1 d R
H50B H 0.1012(5) 0.7376(4) 0.3610(3) 0.065 Uiso 1 d R
H50C H -0.0272(5) 0.7192(4) 0.3917(3) 0.065 Uiso 1 d R
O1A O 0.6078(4) 0.6191(3) 0.6699(2) 0.0400(8) Uani 1 d .
C2A C 0.5622(5) 0.5290(4) 0.6168(3) 0.0403(11) Uani 1 d .
H2AC H 0.6007(5) 0.5342(4) 0.5738(3) 0.061 Uiso 1 d R
H2AA H 0.4677(5) 0.5189(4) 0.6046(3) 0.061 Uiso 1 d R
H2AB H 0.5783(5) 0.4741(4) 0.6473(3) 0.061 Uiso 1 d R
O1B O 0.4788(3) 0.6199(3) 0.8478(2) 0.0407(8) Uani 1 d .
C2B C 0.4605(5) 0.5283(4) 0.8861(3) 0.0425(12) Uani 1 d .
H2BC H 0.4239(5) 0.5327(4) 0.9293(3) 0.064 Uiso 1 d R
H2BA H 0.5473(5) 0.5162(4) 0.8977(3) 0.064 Uiso 1 d R
H2BB H 0.4075(5) 0.4748(4) 0.8467(3) 0.064 Uiso 1 d R
H1A H 0.6358(57) 0.6042(44) 0.7106(33) 0.050(18) Uiso 1 d .
H1B H 0.4518(61) 0.6157(47) 0.7986(36) 0.064(20) Uiso 1 d .

loop_
_atom_type_symbol
_atom_type_description
_atom_type_scat_dispersion_real
_atom_type_scat_dispersion_imag
_atom_type_scat_source
C C 0.0033 0.0016 'International Tables Vol C Tables 4.2.6.8 and 6.1.1.4'
H H 0.0000 0.0000 'International Tables Vol C Tables 4.2.6.8 and 6.1.1.4'
N N 0.0061 0.0033 'International Tables Vol C Tables 4.2.6.8 and 6.1.1.4'
O O 0.0106 0.0060 'International Tables Vol C Tables 4.2.6.8 and 6.1.1.4'
Cl Cl 0.1484 0.1585 'International Tables Vol C Tables 4.2.6.8 and 6.1.1.4'

loop_
_geom_angle_atom_site_label_1
_geom_angle_atom_site_label_2
_geom_angle_atom_site_label_3
_geom_angle
C4 N1 C1 109.7(4)
C4 N1 H1N 123.2(26)
C1 N1 H1N 126.2(26)
C8 N2 C5 109.7(4)
C8 N2 H2N 125.5(37)
C5 N2 H2N 121.5(37)
C9 N3 C12 109.3(4)
C9 N3 H3N 123.0(32)
C12 N3 H3N 125.7(33)
C13 N4 C16 109.5(3)
C13 N4 H4N 121.7(31)
C16 N4 H4N 128.0(32)
C21 N5 C18 108.9(4)
C21 N5 H5N 122.2(28)
C18 N5 H5N 126.3(28)
C25 N6 C22 110.0(4)
C25 N6 H6N 124.0(31)
C22 N6 H6N 125.7(31)
C26 N7 C29 109.0(4)
C26 N7 H7N 123.5(47)
C29 N7 H7N 127.5(47)
C30 N8 C33 109.4(3)
C30 N8 H8N 123.6(32)
C33 N8 H8N 125.1(33)
C34 C1 N1 126.2(4)
C34 C1 C2 127.0(4)
N1 C1 C2 106.4(4)
C3 C2 C1 108.3(4)
C3 C2 C35 125.4(4)
C1 C2 C35 126.3(4)
C2 C3 C4 107.3(4)
C2 C3 C36 126.1(4)
C4 C3 C36 126.6(4)
N1 C4 C3 108.4(4)
N1 C4 C5 121.2(4)
C3 C4 C5 130.4(4)
C6 C5 N2 108.0(4)
C6 C5 C4 130.8(4)
N2 C5 C4 120.6(4)
C5 C6 C7 107.3(4)
C5 C6 C37 127.7(4)
C7 C6 C37 124.8(4)
C8 C7 C6 107.3(4)
C8 C7 C38 126.7(4)
C6 C7 C38 125.9(4)
N2 C8 C7 107.7(3)
N2 C8 C9 119.6(4)
C7 C8 C9 132.6(4)
N3 C9 C10 108.2(4)
N3 C9 C8 121.3(4)
C10 C9 C8 130.4(4)
C9 C10 C11 106.8(4)
C9 C10 C39 125.9(4)
C11 C10 C39 127.2(4)
C12 C11 C10 107.8(4)
C12 C11 C40 127.5(4)
C10 C11 C40 124.4(4)
C11 C12 N3 107.8(4)
C11 C12 C13 130.7(4)
N3 C12 C13 121.0(4)
N4 C13 C14 108.5(4)
N4 C13 C12 120.3(4)
C14 C13 C12 131.1(4)
C15 C14 C13 107.3(4)
C15 C14 C41 126.4(4)
C13 C14 C41 126.3(4)
C14 C15 C16 108.2(4)
C14 C15 C42 127.0(4)
C16 C15 C42 124.7(4)
C17 C16 N4 125.4(4)
C17 C16 C15 127.6(4)
N4 C16 C15 106.5(4)
C16 C17 C18 132.8(4)
C16 C17 H17 113.5(2)
C18 C17 H17 113.7(2)
N5 C18 C17 127.7(4)
N5 C18 C19 106.7(4)
C17 C18 C19 125.5(4)
C20 C19 C18 108.5(4)
C20 C19 C43 124.9(4)
C18 C19 C43 126.5(4)
C19 C20 C21 107.3(4)
C19 C20 C44 124.9(4)
C21 C20 C44 127.7(4)
N5 C21 C20 108.7(4)
N5 C21 C22 120.5(4)
C20 C21 C22 130.5(4)
C23 C22 N6 107.2(4)
C23 C22 C21 129.9(4)
N6 C22 C21 122.5(4)
C22 C23 C24 107.1(4)
C22 C23 C45 127.7(4)
C24 C23 C45 124.9(4)
C25 C24 C23 107.8(4)
C25 C24 C46 125.7(4)
C23 C24 C46 126.5(4)
N6 C25 C24 107.8(4)
N6 C25 C26 125.3(4)
C24 C25 C26 126.6(4)
N7 C26 C27 108.6(4)
N7 C26 C25 123.3(4)
C27 C26 C25 127.4(4)
C26 C27 C28 107.7(4)
C26 C27 C47 126.0(4)
C28 C27 C47 126.3(4)
C29 C28 C27 107.6(4)
C29 C28 C48 127.7(4)
C27 C28 C48 124.6(4)
C28 C29 N7 107.0(4)
C28 C29 C30 130.6(4)
N7 C29 C30 122.2(4)
N8 C30 C31 108.6(4)
N8 C30 C29 122.1(4)
C31 C30 C29 129.1(4)
C32 C31 C30 107.2(4)
C32 C31 C49 125.5(4)
C30 C31 C49 126.7(4)
C31 C32 C33 109.1(4)
C31 C32 C50 126.0(4)
C33 C32 C50 124.8(4)
C34 C33 N8 128.1(4)
C34 C33 C32 125.9(4)
N8 C33 C32 105.6(4)
C33 C34 C1 132.6(4)
C33 C34 H34 113.6(2)
C1 C34 H34 113.8(2)
C2 C35 H35A 108.6(3)
C2 C35 H35B 110.5(3)
H35A C35 H35B 108.7
C2 C35 H35C 111.3(3)
H35A C35 H35C 108.7
H35B C35 H35C 108.9
C3 C36 H36A 107.7(3)
C3 C36 H36B 111.6(2)
H36A C36 H36B 108.0
C3 C36 H36C 112.0(3)
H36A C36 H36C 108.0
H36B C36 H36C 109.4
C6 C37 H37A 109.6(2)
C6 C37 H37B 109.1(3)
H37A C37 H37B 109.5
C6 C37 H37C 109.7(2)
H37A C37 H37C 109.5
H37B C37 H37C 109.5
C7 C38 H38A 108.7(3)
C7 C38 H38B 110.8(3)
H38A C38 H38B 108.9
C7 C38 H38C 110.8(2)
H38A C38 H38C 108.9
H38B C38 H38C 108.8
C10 C39 H39A 109.1(2)
C10 C39 H39B 109.9(2)
H39A C39 H39B 109.5
C10 C39 H39C 109.4(2)
H39A C39 H39C 109.5
H39B C39 H39C 109.5
C11 C40 H40A 109.6(2)
C11 C40 H40B 109.1(2)
H40A C40 H40B 109.5
C11 C40 H40C 109.7(3)
H40A C40 H40C 109.5
H40B C40 H40C 109.5
C14 C41 H41A 105.8(2)
C14 C41 H41B 113.4(2)
H41A C41 H41B 106.1
C14 C41 H41C 113.9(3)
H41A C41 H41C 106.1
H41B C41 H41C 110.8
C15 C42 H42A 111.3(3)
C15 C42 H42B 107.9(3)
H42A C42 H42B 111.3
C15 C42 H42C 107.7(2)
H42A C42 H42C 111.3
H42B C42 H42C 107.2
C19 C43 H43A 109.8(3)
C19 C43 H43B 109.2(3)
H43A C43 H43B 109.5
C19 C43 H43C 109.4(2)
H43A C43 H43C 109.5
H43B C43 H43C 109.5
C20 C44 H44A 109.2(3)
C20 C44 H44B 110.1(3)
H44A C44 H44B 109.0
C20 C44 H44C 110.7(3)
H44A C44 H44C 109.0
H44B C44 H44C 108.7
C23 C45 H45A 109.3(3)
C23 C45 H45B 110.0(3)
H45A C45 H45B 109.5
C23 C45 H45C 109.2(3)
H45A C45 H45C 109.5
H45B C45 H45C 109.5
C24 C46 H46A 109.7(3)
C24 C46 H46B 109.0(3)
H46A C46 H46B 109.5
C24 C46 H46C 109.7(3)
H46A C46 H46C 109.5
H46B C46 H46C 109.5
C27 C47 H47A 109.5(3)
C27 C47 H47B 109.8(2)
H47A C47 H47B 109.5
C27 C47 H47C 109.1(3)
H47A C47 H47C 109.5
H47B C47 H47C 109.5
C28 C48 H48A 106.2(3)
C28 C48 H48B 113.2(3)
H48A C48 H48B 106.5
C28 C48 H48C 113.4(3)
H48A C48 H48C 106.5
H48B C48 H48C 110.5
C31 C49 H49A 109.9(3)
C31 C49 H49B 109.6(3)
H49A C49 H49B 109.5
C31 C49 H49C 108.9(3)
H49A C49 H49C 109.5
H49B C49 H49C 109.5
C32 C50 H50A 110.0(3)
C32 C50 H50B 108.8(3)
H50A C50 H50B 109.5
C32 C50 H50C 109.7(3)
H50A C50 H50C 109.5
H50B C50 H50C 109.5
C2A O1A H1A 110.0(43)
O1A C2A H2AC 114.6(2)
O1A C2A H2AA 102.4(2)
H2AC C2A H2AA 114.8
O1A C2A H2AB 103.6(3)
H2AC C2A H2AB 114.8
H2AA C2A H2AB 105.1
C2B O1B H1B 120.0(41)
O1B C2B H2BC 114.7(3)
O1B C2B H2BA 102.9(2)
H2BC C2B H2BA 114.4
O1B C2B H2BB 103.7(3)
H2BC C2B H2BB 114.4
H2BA C2B H2BB 105.3

loop_
_geom_bond_atom_site_label_1
_geom_bond_atom_site_label_2
_geom_bond_distance
N1 C4 1.357(5)
N1 C1 1.402(5)
N1 H1N 0.93(4)
N2 C8 1.369(5)
N2 C5 1.380(5)
N2 H2N 0.80(5)
N3 C9 1.374(5)
N3 C12 1.379(5)
N3 H3N 0.77(4)
N4 C13 1.362(5)
N4 C16 1.402(5)
N4 H4N 0.90(5)
N5 C21 1.369(6)
N5 C18 1.398(5)
N5 H5N 0.93(5)
N6 C25 1.362(5)
N6 C22 1.380(6)
N6 H6N 0.87(5)
N7 C26 1.368(5)
N7 C29 1.395(5)
N7 H7N 0.82(7)
N8 C30 1.360(6)
N8 C33 1.402(5)
N8 H8N 0.92(5)
C1 C34 1.384(6)
C1 C2 1.426(6)
C2 C3 1.387(6)
C2 C35 1.476(6)
C3 C4 1.423(6)
C3 C36 1.501(6)
C4 C5 1.436(6)
C5 C6 1.388(6)
C6 C7 1.417(6)
C6 C37 1.487(6)
C7 C8 1.401(6)
C7 C38 1.493(6)
C8 C9 1.448(6)
C9 C10 1.384(6)
C10 C11 1.424(6)
C10 C39 1.498(6)
C11 C12 1.376(6)
C11 C40 1.513(6)
C12 C13 1.435(6)
C13 C14 1.409(6)
C14 C15 1.395(6)
C14 C41 1.494(6)
C15 C16 1.412(6)
C15 C42 1.487(6)
C16 C17 1.386(6)
C17 C18 1.384(6)
C17 H17 0.96
C18 C19 1.419(6)
C19 C20 1.382(6)
C19 C43 1.498(6)
C20 C21 1.411(6)
C20 C44 1.486(7)
C21 C22 1.454(6)
C22 C23 1.385(6)
C23 C24 1.419(6)
C23 C45 1.504(6)
C24 C25 1.375(6)
C24 C46 1.509(6)
C25 C26 1.468(6)
C26 C27 1.380(6)
C27 C28 1.406(6)
C27 C47 1.504(6)
C28 C29 1.398(6)
C28 C48 1.493(6)
C29 C30 1.444(6)
C30 C31 1.415(6)
C31 C32 1.369(6)
C31 C49 1.506(6)
C32 C33 1.428(6)
C32 C50 1.509(6)
C33 C34 1.383(6)
C34 H34 0.96
C35 H35A 0.96
C35 H35B 0.96
C35 H35C 0.96
C36 H36A 0.96
C36 H36B 0.96
C36 H36C 0.96
C37 H37A 0.96
C37 H37B 0.96
C37 H37C 0.96
C38 H38A 0.96
C38 H38B 0.96
C38 H38C 0.96
C39 H39A 0.96
C39 H39B 0.96
C39 H39C 0.96
C40 H40A 0.96
C40 H40B 0.96
C40 H40C 0.96
C41 H41A 0.96
C41 H41B 0.96
C41 H41C 0.96
C42 H42A 0.96
C42 H42B 0.96
C42 H42C 0.96
C43 H43A 0.96
C43 H43B 0.96
C43 H43C 0.96
C44 H44A 0.96
C44 H44B 0.96
C44 H44C 0.96
C45 H45A 0.96
C45 H45B 0.96
C45 H45C 0.96
C46 H46A 0.96
C46 H46B 0.96
C46 H46C 0.96
C47 H47A 0.96
C47 H47B 0.96
C47 H47C 0.96
C48 H48A 0.96
C48 H48B 0.96
C48 H48C 0.96
C49 H49A 0.96
C49 H49B 0.96
C49 H49C 0.96
C50 H50A 0.96
C50 H50B 0.96
C50 H50C 0.96
O1A C2A 1.422(6)
O1A H1A 0.78(6)
C2A H2AC 0.96
C2A H2AA 0.96
C2A H2AB 0.96
O1B C2B 1.422(6)
O1B H1B 0.87(6)
C2B H2BC 0.96
C2B H2BA 0.96
C2B H2BB 0.96

loop_
_cod_related_entry_id
_cod_related_entry_database
_cod_related_entry_code
1 ChemSpider 30660572
